data_1542761
loop_
_publ_author_name
'Guti\'errez-Cepeda, Adri\'an'
'Fern\'andez, Jos\'e J'
'Norte, Manuel'
'L\'opez-Rodr\'iguez, Mat\'ias'
'Brito, Iv\'an'
'Muller, Christian D.'
'Souto, Mar\'ia L'

_publ_section_title
;
 Additional Insights into the Obtusallene Family: Components of Laurencia
 marilzae.
;
_journal_issue 4
_journal_name_full 'Journal of natural products'
_journal_page_first 1184
_journal_page_last 1188
_journal_paper_doi 10.1021/acs.jnatprod.5b01080
_journal_volume 79
_journal_year 2016
_chemical_formula_moiety 'C15 H19 Br2 Cl O3'
_chemical_formula_sum 'C15 H19 Br2 Cl O3'
_chemical_formula_weight 442.57
_chemical_name_systematic
;
 ?
;
_space_group_IT_number 4
_symmetry_cell_setting monoclinic
_symmetry_space_group_name_Hall 'P 2yb'
_symmetry_space_group_name_H-M 'P 1 21 1'
_atom_sites_solution_hydrogens geom
_atom_sites_solution_primary direct
_atom_sites_solution_secondary difmap
_audit_creation_method SHELXL-97
_audit_update_record
;
2014-03-08 deposited with the CCDC.
2015-12-11 downloaded from the CCDC.
;
_cell_angle_alpha 90.00
_cell_angle_beta 107.97(3)
_cell_angle_gamma 90.00
_cell_formula_units_Z 4
_cell_length_a 15.775(5)
_cell_length_b 7.137(3)
_cell_length_c 16.382(5)
_cell_measurement_reflns_used 1720
_cell_measurement_temperature 293(2)
_cell_measurement_theta_max 60.69
_cell_measurement_theta_min 3.38
_cell_volume 1754.4(11)
_computing_cell_refinement
;
CrysAlisPro, Agilent Technologies,
Version 1.171.36.21 (release 14-08-2012 CrysAlis171 .NET)
(compiled Sep 14 2012,17:21:16)
;
_computing_data_collection
;
CrysAlisPro, Agilent Technologies,
Version 1.171.36.21 (release 14-08-2012 CrysAlis171 .NET)
(compiled Sep 14 2012,17:21:16)
;
_computing_data_reduction
;
CrysAlisPro, Agilent Technologies,
Version 1.171.36.21 (release 14-08-2012 CrysAlis171 .NET)
(compiled Sep 14 2012,17:21:16)
;
_computing_molecular_graphics 'PLATON (Spek, 2009) & MERCURY (Macrae <i>et al.</i>, 2006)'
_computing_publication_material 'WINGX ( Farrugia, 1999 )'
_computing_structure_refinement 'SHELXL-97 (Sheldrick, 2008)'
_computing_structure_solution 'SIR2004 (Burla et al., 2005)'
_diffrn_ambient_temperature 293(2)
_diffrn_detector_area_resol_mean 10.5953
_diffrn_measured_fraction_theta_full 0.976
_diffrn_measured_fraction_theta_max 0.976
_diffrn_measurement_device_type 'SuperNova, Dual, Cu at zero, Atlas'
_diffrn_measurement_method '\w scan'
_diffrn_radiation_monochromator mirror
_diffrn_radiation_source 'SuperNova (Cu) X-ray Source'
_diffrn_radiation_type 'Cu K\a'
_diffrn_radiation_wavelength 1.5418
_diffrn_reflns_av_R_equivalents 0.0475
_diffrn_reflns_av_sigmaI/netI 0.0604
_diffrn_reflns_limit_h_max 10
_diffrn_reflns_limit_h_min -17
_diffrn_reflns_limit_k_max 7
_diffrn_reflns_limit_k_min -7
_diffrn_reflns_limit_l_max 13
_diffrn_reflns_limit_l_min -16
_diffrn_reflns_number 6132
_diffrn_reflns_theta_full 65.60
_diffrn_reflns_theta_max 60.00
_diffrn_reflns_theta_min 3.40
_exptl_absorpt_coefficient_mu 7.32
_exptl_absorpt_correction_T_max .625
_exptl_absorpt_correction_T_min .438
_exptl_absorpt_correction_type multi-scan
_exptl_absorpt_process_details
;
CrysAlisPro, Agilent Technologies,
Version 1.171.36.21 (release 14-08-2012 CrysAlis171 .NET)
(compiled Sep 14 2012,17:21:16)
Empirical absorption correction using spherical harmonics,
 implemented in SCALE3 ABSPACK scaling algorithm.
;
_exptl_crystal_colour colourlees
_exptl_crystal_density_diffrn 1.672
_exptl_crystal_density_method 'not measured'
_exptl_crystal_description needle
_exptl_crystal_F_000 880
_exptl_crystal_size_max .20
_exptl_crystal_size_mid .18
_exptl_crystal_size_min .15
_refine_diff_density_max 0.364
_refine_diff_density_min -0.595
_refine_diff_density_rms 0.077
_refine_ls_abs_structure_details 'Flack H D (1983), Acta Cryst. A39, 876-881'
_refine_ls_abs_structure_Flack -0.04(6)
_refine_ls_extinction_coef 0.0011(3)
_refine_ls_extinction_expression Fc^*^=kFc[1+0.001xFc^2^\l^3^/sin(2\q)]^-1/4^
_refine_ls_extinction_method SHELXL
_refine_ls_goodness_of_fit_ref 0.995
_refine_ls_hydrogen_treatment costr
_refine_ls_matrix_type full
_refine_ls_number_parameters 382
_refine_ls_number_reflns 3600
_refine_ls_number_restraints 1
_refine_ls_restrained_S_all 0.995
_refine_ls_R_factor_all 0.0846
_refine_ls_R_factor_gt 0.0647
_refine_ls_shift/su_max 0.000
_refine_ls_shift/su_mean 0.000
_refine_ls_structure_factor_coef Fsqd
_refine_ls_weighting_details 'calc w=1/[\s^2^(Fo^2^)+(0.1187P)^2^+0.0000P] where P=(Fo^2^+2Fc^2^)/3'
_refine_ls_weighting_scheme calc
_refine_ls_wR_factor_gt 0.1704
_refine_ls_wR_factor_ref 0.2058
_reflns_number_gt 2329
_reflns_number_total 3600
_reflns_threshold_expression >2sigma(I)
_cod_data_source_file np5b01080_si_002.cif
_cod_data_source_block allenabs
_cod_depositor_comments 'Adding full bibliography for 1542761.cif.'
_cod_original_sg_symbol_Hall ' P 2yb'
_cod_original_sg_symbol_H-M P21
_cod_database_code 1542761

loop_
_space_group_symop_id
_space_group_symop_operation_xyz
1 'x, y, z'
2 '-x, y+1/2, -z'

loop_
_atom_site_label
_atom_site_type_symbol
_atom_site_fract_x
_atom_site_fract_y
_atom_site_fract_z
_atom_site_U_iso_or_equiv
_atom_site_adp_type
_atom_site_occupancy
_atom_site_symmetry_multiplicity
_atom_site_calc_flag
_atom_site_refinement_flags
Br1 Br 0.63875(15) -0.4667(3) 0.50393(14) 0.1456(8) Uani 1 1 d .
Br2 Br 0.37534(15) 0.2074(2) 0.06166(12) 0.1407(8) Uani 1 1 d .
Cl1 Cl 0.6739(3) -0.2600(7) 0.1926(3) 0.1409(15) Uani 1 1 d .
O1 O 0.4244(7) -0.6165(13) 0.2991(7) 0.114(3) Uani 1 1 d .
O2 O 0.4980(7) -0.1942(12) 0.2399(6) 0.106(3) Uani 1 1 d .
O3 O 0.2291(8) -0.3102(19) 0.2049(8) 0.146(4) Uani 1 1 d .
C1 C 0.5046(12) -0.518(2) 0.3426(11) 0.122(5) Uani 1 1 d .
H1 H 0.4887 -0.3944 0.3593 0.146 Uiso 1 1 calc R
C2 C 0.5599(11) -0.493(2) 0.2846(11) 0.120(5) Uani 1 1 d .
H2A H 0.6163 -0.4359 0.3165 0.144 Uiso 1 1 calc R
H2B H 0.5725 -0.6142 0.2645 0.144 Uiso 1 1 calc R
C3 C 0.5151(10) -0.373(2) 0.2093(10) 0.103(4) Uani 1 1 d .
H3 H 0.4573 -0.4300 0.1801 0.124 Uiso 1 1 calc R
C4 C 0.5571(9) -0.322(2) 0.1418(9) 0.111(4) Uani 1 1 d .
H4 H 0.5520 -0.4256 0.1014 0.133 Uiso 1 1 calc R
C5 C 0.5040(11) -0.157(2) 0.0977(10) 0.118(5) Uani 1 1 d .
H5A H 0.4497 -0.1966 0.0544 0.142 Uiso 1 1 calc R
H5B H 0.5383 -0.0784 0.0714 0.142 Uiso 1 1 calc R
C6 C 0.4834(11) -0.0555(18) 0.1726(10) 0.111(5) Uani 1 1 d .
H6 H 0.5292 0.0411 0.1932 0.133 Uiso 1 1 calc R
C7 C 0.3938(11) 0.039(2) 0.1587(10) 0.118(5) Uani 1 1 d .
H7 H 0.3964 0.1134 0.2098 0.142 Uiso 1 1 calc R
C8 C 0.3152(10) -0.103(2) 0.1422(10) 0.117(5) Uani 1 1 d .
H8A H 0.2597 -0.0347 0.1192 0.140 Uiso 1 1 calc R
H8B H 0.3196 -0.1911 0.0987 0.140 Uiso 1 1 calc R
C9 C 0.3115(10) -0.207(2) 0.2167(14) 0.126(6) Uani 1 1 d .
H9 H 0.3384 -0.1477 0.2727 0.151 Uiso 1 1 calc R
C10 C 0.3069(12) -0.411(2) 0.2147(12) 0.117(5) Uani 1 1 d .
H10 H 0.3120 -0.4697 0.1623 0.140 Uiso 1 1 calc R
C11 C 0.3398(11) -0.533(3) 0.2973(11) 0.123(5) Uani 1 1 d .
H11 H 0.2977 -0.6377 0.2882 0.147 Uiso 1 1 calc R
C12 C 0.5486(12) -0.629(2) 0.4227(11) 0.131(5) Uani 1 1 d .
H12 H 0.5028 -0.6603 0.4496 0.157 Uiso 1 1 calc R
C13 C 0.5883(15) -0.804(3) 0.4068(14) 0.153(7) Uani 1 1 d .
C14 C 0.6238(17) -0.935(3) 0.3941(14) 0.165(8) Uani 1 1 d .
H14 H 0.6527 -1.0417 0.3838 0.198 Uiso 1 1 calc R
C15 C 0.3369(12) -0.441(3) 0.3781(11) 0.140(6) Uani 1 1 d .
H15A H 0.3517 -0.5310 0.4239 0.210 Uiso 1 1 calc R
H15B H 0.2781 -0.3931 0.3704 0.210 Uiso 1 1 calc R
H15C H 0.3790 -0.3400 0.3920 0.210 Uiso 1 1 calc R
Br1' Br 0.85671(16) -0.6441(3) 0.45202(16) 0.1540(9) Uani 1 1 d .
Br2' Br 0.93396(18) -1.3161(3) 0.04912(16) 0.1604(9) Uani 1 1 d .
Cl1' Cl 0.6935(3) -0.7834(7) 0.1071(3) 0.1490(16) Uani 1 1 d .
O1' O 1.0128(7) -0.5042(13) 0.2997(8) 0.126(3) Uani 1 1 d .
O2' O 0.8903(7) -0.9119(13) 0.2097(8) 0.119(3) Uani 1 1 d .
O3' O 1.1663(8) -0.8425(19) 0.2468(11) 0.170(5) Uani 1 1 d .
C1' C 0.9459(12) -0.600(2) 0.3267(10) 0.110(4) Uani 1 1 d .
H1' H 0.9652 -0.7288 0.3424 0.132 Uiso 1 1 calc R
C2' C 0.8599(11) -0.602(2) 0.2470(10) 0.109(4) Uani 1 1 d .
H2'1 H 0.8101 -0.6505 0.2636 0.131 Uiso 1 1 calc R
H2'2 H 0.8455 -0.4759 0.2255 0.131 Uiso 1 1 calc R
C3' C 0.8747(10) -0.7193(19) 0.1807(10) 0.106(4) Uani 1 1 d .
H3' H 0.9285 -0.6740 0.1691 0.127 Uiso 1 1 calc R
C4' C 0.8013(12) -0.744(2) 0.0940(13) 0.124(5) Uani 1 1 d .
H4' H 0.7996 -0.6351 0.0569 0.149 Uiso 1 1 calc R
C5' C 0.8317(13) -0.919(3) 0.0571(11) 0.143(6) Uani 1 1 d .
H5'1 H 0.8758 -0.8889 0.0290 0.172 Uiso 1 1 calc R
H5'2 H 0.7817 -0.9823 0.0166 0.172 Uiso 1 1 calc R
C6' C 0.8723(13) -1.039(2) 0.1386(11) 0.118(5) Uani 1 1 d .
H6' H 0.8277 -1.1303 0.1435 0.142 Uiso 1 1 calc R
C7' C 0.9600(12) -1.141(2) 0.1497(12) 0.131(5) Uani 1 1 d .
H7' H 0.9732 -1.2172 0.2020 0.157 Uiso 1 1 calc R
C8' C 1.0413(12) -1.026(2) 0.1543(14) 0.140(6) Uani 1 1 d .
H8'1 H 1.0865 -1.1086 0.1457 0.169 Uiso 1 1 calc R
H8'2 H 1.0255 -0.9374 0.1070 0.169 Uiso 1 1 calc R
C9' C 1.0806(12) -0.921(3) 0.2337(15) 0.135(6) Uani 1 1 d .
H9' H 1.0730 -0.9808 0.2848 0.162 Uiso 1 1 calc R
C10' C 1.0909(11) -0.715(2) 0.2408(16) 0.137(7) Uani 1 1 d .
H10' H 1.0690 -0.6493 0.1856 0.164 Uiso 1 1 calc R
C11' C 1.0988(12) -0.596(3) 0.3148(14) 0.137(6) Uani 1 1 d .
H11' H 1.1412 -0.4965 0.3130 0.164 Uiso 1 1 calc R
C12' C 0.9342(12) -0.502(3) 0.4035(12) 0.127(5) Uani 1 1 d .
H12' H 0.9927 -0.4913 0.4470 0.153 Uiso 1 1 calc R
C13' C 0.8983(13) -0.312(3) 0.3822(12) 0.129(5) Uani 1 1 d .
C14' C 0.8749(16) -0.163(3) 0.3662(15) 0.168(8) Uani 1 1 d .
H14' H 0.8557 -0.0399 0.3532 0.201 Uiso 1 1 calc R
C15' C 1.1338(13) -0.685(4) 0.3993(13) 0.158(7) Uani 1 1 d .
H15D H 1.0948 -0.7855 0.4038 0.237 Uiso 1 1 calc R
H15E H 1.1373 -0.5947 0.4435 0.237 Uiso 1 1 calc R
H15F H 1.1921 -0.7348 0.4059 0.237 Uiso 1 1 calc R

loop_
_atom_site_aniso_label
_atom_site_aniso_U_11
_atom_site_aniso_U_22
_atom_site_aniso_U_33
_atom_site_aniso_U_23
_atom_site_aniso_U_13
_atom_site_aniso_U_12
Br1 0.1661(15) 0.1270(13) 0.1340(16) -0.0173(12) 0.0318(12) -0.0165(12)
Br2 0.1855(17) 0.1182(12) 0.1226(14) 0.0120(11) 0.0537(12) 0.0279(12)
Cl1 0.131(3) 0.137(3) 0.163(4) 0.021(3) 0.059(3) 0.001(2)
O1 0.148(8) 0.093(5) 0.107(8) -0.013(5) 0.048(7) -0.011(5)
O2 0.134(7) 0.085(5) 0.106(7) -0.002(5) 0.050(6) 0.002(4)
O3 0.136(8) 0.135(8) 0.175(11) -0.029(9) 0.062(8) 0.008(7)
C1 0.162(14) 0.108(10) 0.116(13) -0.023(9) 0.070(12) -0.031(9)
C2 0.138(11) 0.092(8) 0.129(13) 0.015(9) 0.038(11) 0.012(8)
C3 0.112(9) 0.130(11) 0.083(11) -0.011(8) 0.051(9) -0.018(8)
C4 0.117(9) 0.116(10) 0.092(11) -0.009(8) 0.023(9) 0.001(8)
C5 0.151(12) 0.103(9) 0.108(12) 0.006(9) 0.052(10) 0.013(9)
C6 0.149(12) 0.079(7) 0.101(11) 0.008(8) 0.035(10) 0.002(7)
C7 0.154(12) 0.111(10) 0.104(11) -0.010(9) 0.061(10) 0.023(10)
C8 0.124(10) 0.120(11) 0.102(12) -0.007(9) 0.029(10) 0.025(9)
C9 0.112(10) 0.100(10) 0.159(17) -0.005(10) 0.035(11) -0.018(7)
C10 0.151(13) 0.119(11) 0.101(13) -0.011(9) 0.071(11) 0.004(9)
C11 0.121(12) 0.147(14) 0.109(14) -0.035(11) 0.048(10) -0.022(9)
C12 0.148(12) 0.117(11) 0.109(13) 0.033(10) 0.014(10) -0.013(10)
C13 0.199(18) 0.107(12) 0.141(16) 0.047(12) 0.035(13) 0.017(13)
C14 0.21(2) 0.117(15) 0.136(17) 0.027(13) 0.005(14) 0.003(14)
C15 0.157(14) 0.169(16) 0.104(13) -0.008(12) 0.055(11) -0.046(13)
Br1' 0.200(2) 0.1227(13) 0.165(2) 0.0026(12) 0.0944(18) -0.0025(13)
Br2' 0.219(2) 0.1291(13) 0.161(2) -0.0166(14) 0.0989(18) -0.0119(16)
Cl1' 0.138(3) 0.126(3) 0.177(4) 0.010(3) 0.039(3) -0.004(3)
O1' 0.136(7) 0.103(6) 0.153(10) 0.021(6) 0.066(7) 0.012(6)
O2' 0.125(7) 0.107(7) 0.130(9) 0.030(6) 0.046(7) 0.006(5)
O3' 0.124(8) 0.139(9) 0.257(17) 0.010(10) 0.072(10) 0.007(7)
C1' 0.149(12) 0.096(8) 0.094(12) 0.006(8) 0.051(10) 0.021(8)
C2' 0.132(11) 0.106(9) 0.084(10) 0.007(8) 0.025(9) -0.002(8)
C3' 0.118(10) 0.104(9) 0.095(11) 0.012(8) 0.031(9) -0.016(7)
C4' 0.150(13) 0.094(9) 0.144(15) 0.012(9) 0.069(12) -0.008(8)
C5' 0.152(14) 0.158(17) 0.105(13) 0.020(12) 0.018(11) -0.005(11)
C6' 0.161(14) 0.099(9) 0.108(13) -0.018(9) 0.061(11) -0.003(8)
C7' 0.168(15) 0.108(10) 0.140(15) -0.002(10) 0.083(13) 0.009(10)
C8' 0.135(12) 0.120(12) 0.18(2) 0.028(12) 0.068(14) -0.002(10)
C9' 0.135(13) 0.125(13) 0.148(17) -0.005(11) 0.049(12) -0.015(10)
C10' 0.117(11) 0.102(10) 0.21(2) 0.033(12) 0.074(13) -0.002(8)
C11' 0.137(13) 0.121(12) 0.152(18) 0.011(13) 0.045(13) 0.004(10)
C12' 0.135(12) 0.127(12) 0.127(14) -0.002(11) 0.050(11) -0.014(10)
C13' 0.183(15) 0.088(10) 0.125(13) -0.010(10) 0.062(12) -0.014(11)
C14' 0.22(2) 0.120(16) 0.18(2) -0.011(15) 0.089(19) 0.008(15)
C15' 0.139(13) 0.21(2) 0.126(15) 0.020(15) 0.039(12) 0.023(13)

loop_
_atom_type_symbol
_atom_type_description
_atom_type_scat_dispersion_real
_atom_type_scat_dispersion_imag
_atom_type_scat_source
C C 0.0181 0.0091 'International Tables Vol C Tables 4.2.6.8 and 6.1.1.4'
H H 0.0000 0.0000 'International Tables Vol C Tables 4.2.6.8 and 6.1.1.4'
O O 0.0492 0.0322 'International Tables Vol C Tables 4.2.6.8 and 6.1.1.4'
Cl Cl 0.3639 0.7018 'International Tables Vol C Tables 4.2.6.8 and 6.1.1.4'
Br Br -0.6763 1.2805 'International Tables Vol C Tables 4.2.6.8 and 6.1.1.4'

loop_
_geom_angle_atom_site_label_1
_geom_angle_atom_site_label_2
_geom_angle_atom_site_label_3
_geom_angle
C1 O1 C11 118.3(11)
C3 O2 C6 110.3(10)
C10 O3 C9 61.7(9)
O1 C1 H1 108.6
O1 C1 C2 110.2(13)
O1 C1 C12 106.0(13)
C2 C1 H1 108.6
C2 C1 C12 114.7(16)
C12 C1 H1 108.6
C1 C2 H2A 109.2
C1 C2 H2B 109.2
H2A C2 H2B 107.9
C3 C2 C1 112.2(14)
C3 C2 H2A 109.2
C3 C2 H2B 109.2
O2 C3 C2 108.5(12)
O2 C3 H3 107.3
O2 C3 C4 102.6(11)
C2 C3 H3 107.3
C2 C3 C4 123.1(14)
C4 C3 H3 107.3
Cl1 C4 H4 110.6
C3 C4 Cl1 109.6(10)
C3 C4 H4 110.6
C5 C4 Cl1 111.6(11)
C5 C4 C3 103.7(13)
C5 C4 H4 110.6
C4 C5 H5A 111.3
C4 C5 H5B 111.3
C4 C5 C6 102.2(12)
H5A C5 H5B 109.2
C6 C5 H5A 111.3
C6 C5 H5B 111.3
O2 C6 C5 105.1(10)
O2 C6 H6 107.0
O2 C6 C7 109.9(13)
C5 C6 H6 107.0
C7 C6 C5 120.3(14)
C7 C6 H6 107.0
Br2 C7 H7 108.7
C6 C7 Br2 107.2(10)
C6 C7 H7 108.7
C6 C7 C8 113.0(13)
C8 C7 Br2 110.4(11)
C8 C7 H7 108.7
C7 C8 H8A 108.5
C7 C8 H8B 108.5
H8A C8 H8B 107.5
C9 C8 C7 115.1(14)
C9 C8 H8A 108.5
C9 C8 H8B 108.5
O3 C9 H9 116.9
O3 C9 C10 56.9(10)
C8 C9 O3 114.6(16)
C8 C9 H9 116.9
C8 C9 C10 120.6(19)
C10 C9 H9 116.9
O3 C10 C9 61.4(11)
O3 C10 H10 115.3
O3 C10 C11 115.8(14)
C9 C10 H10 115.3
C9 C10 C11 122.6(17)
C11 C10 H10 115.3
O1 C11 C10 107.6(13)
O1 C11 H11 105.4
O1 C11 C15 116.2(15)
C10 C11 H11 105.4
C15 C11 C10 115.6(16)
C15 C11 H11 105.4
Br1 C12 H12 107.8
C1 C12 Br1 108.5(11)
C1 C12 H12 107.8
C13 C12 Br1 111.1(13)
C13 C12 C1 113.7(17)
C13 C12 H12 107.8
C14 C13 C12 176(3)
C13 C14 H14 180.0
C11 C15 H15A 109.5
C11 C15 H15B 109.5
C11 C15 H15C 109.5
H15A C15 H15B 109.5
H15A C15 H15C 109.5
H15B C15 H15C 109.5
C1' O1' C11' 118.1(12)
C6' O2' C3' 111.3(12)
C9' O3' C10' 61.5(11)
O1' C1' H1' 109.1
O1' C1' C2' 106.2(12)
O1' C1' C12' 109.2(14)
C2' C1' H1' 109.1
C12' C1' H1' 109.1
C12' C1' C2' 113.9(14)
C1' C2' H2'1 109.8
C1' C2' H2'2 109.8
H2'1 C2' H2'2 108.2
C3' C2' C1' 109.5(13)
C3' C2' H2'1 109.8
C3' C2' H2'2 109.8
O2' C3' H3' 107.9
O2' C3' C4' 101.4(11)
C2' C3' O2' 110.6(13)
C2' C3' H3' 107.9
C2' C3' C4' 120.5(14)
C4' C3' H3' 107.9
Cl1' C4' H4' 110.6
C3' C4' Cl1' 112.1(12)
C3' C4' H4' 110.6
C5' C4' Cl1' 109.9(12)
C5' C4' C3' 102.7(14)
C5' C4' H4' 110.6
C4' C5' H5'1 111.4
C4' C5' H5'2 111.4
C4' C5' C6' 102.1(14)
H5'1 C5' H5'2 109.2
C6' C5' H5'1 111.4
C6' C5' H5'2 111.4
O2' C6' C5' 106.0(13)
O2' C6' H6' 108.7
O2' C6' C7' 105.2(15)
C5' C6' H6' 108.7
C7' C6' C5' 119.1(15)
C7' C6' H6' 108.7
Br2' C7' H7' 108.0
C6' C7' Br2' 104.6(12)
C6' C7' H7' 108.0
C8' C7' Br2' 109.7(12)
C8' C7' C6' 118.1(14)
C8' C7' H7' 108.0
C7' C8' H8'1 108.2
C7' C8' H8'2 108.2
H8'1 C8' H8'2 107.3
C9' C8' C7' 116.5(16)
C9' C8' H8'1 108.2
C9' C8' H8'2 108.2
O3' C9' C8' 117.4(18)
O3' C9' H9' 114.0
O3' C9' C10' 61.3(12)
C8' C9' H9' 114.0
C8' C9' C10' 126(2)
C10' C9' H9' 114.0
O3' C10' C9' 57.2(11)
O3' C10' H10' 113.8
C9' C10' H10' 113.8
C11' C10' O3' 116.4(19)
C11' C10' C9' 129(2)
C11' C10' H10' 113.8
O1' C11' H11' 106.3
O1' C11' C15' 114.5(17)
C10' C11' O1' 106.5(16)
C10' C11' H11' 106.3
C10' C11' C15' 116.1(18)
C15' C11' H11' 106.3
Br1' C12' H12' 108.2
C1' C12' Br1' 110.8(12)
C1' C12' H12' 108.2
C13' C12' Br1' 109.6(13)
C13' C12' C1' 111.6(15)
C13' C12' H12' 108.2
C14' C13' C12' 176(2)
C13' C14' H14' 180.0
C11' C15' H15D 109.5
C11' C15' H15E 109.5
C11' C15' H15F 109.5
H15D C15' H15E 109.5
H15D C15' H15F 109.5
H15E C15' H15F 109.5

loop_
_geom_bond_atom_site_label_1
_geom_bond_atom_site_label_2
_geom_bond_distance
Br1 C12 1.993(17)
Br2 C7 1.941(16)
Cl1 C4 1.827(14)
O1 C1 1.429(18)
O1 C11 1.455(19)
O2 C3 1.423(16)
O2 C6 1.446(17)
O3 C9 1.456(18)
O3 C10 1.39(2)
C1 H1 0.9800
C1 C2 1.49(2)
C1 C12 1.51(2)
C2 H2A 0.9700
C2 H2B 0.9700
C2 C3 1.49(2)
C3 H3 0.9800
C3 C4 1.50(2)
C4 H4 0.9800
C4 C5 1.49(2)
C5 H5A 0.9700
C5 H5B 0.9700
C5 C6 1.54(2)
C6 H6 0.9800
C6 C7 1.52(2)
C7 H7 0.9800
C7 C8 1.56(2)
C8 H8A 0.9700
C8 H8B 0.9700
C8 C9 1.44(2)
C9 H9 0.9800
C9 C10 1.46(2)
C10 H10 0.9800
C10 C11 1.56(2)
C11 H11 0.9800
C11 C15 1.49(2)
C12 H12 0.9800
C12 C13 1.45(3)
C13 C14 1.14(3)
C14 H14 0.9300
C15 H15A 0.9600
C15 H15B 0.9600
C15 H15C 0.9600
Br1' C12' 1.938(16)
Br2' C7' 2.005(17)
Cl1' C4' 1.802(16)
O1' C1' 1.436(18)
O1' C11' 1.46(2)
O2' C3' 1.450(16)
O2' C6' 1.434(18)
O3' C9' 1.42(2)
O3' C10' 1.48(2)
C1' H1' 0.9800
C1' C2' 1.57(2)
C1' C12' 1.50(2)
C2' H2'1 0.9700
C2' H2'2 0.9700
C2' C3' 1.44(2)
C3' H3' 0.9800
C3' C4' 1.54(2)
C4' H4' 0.9800
C4' C5' 1.53(2)
C5' H5'1 0.9700
C5' H5'2 0.9700
C5' C6' 1.55(2)
C6' H6' 0.9800
C6' C7' 1.52(2)
C7' H7' 0.9800
C7' C8' 1.51(2)
C8' H8'1 0.9700
C8' H8'2 0.9700
C8' C9' 1.46(3)
C9' H9' 0.9800
C9' C10' 1.48(2)
C10' H10' 0.9800
C10' C11' 1.46(3)
C11' H11' 0.9800
C11' C15' 1.47(2)
C12' H12' 0.9800
C12' C13' 1.46(3)
C13' C14' 1.13(3)
C14' H14' 0.9300
C15' H15D 0.9600
C15' H15E 0.9600
C15' H15F 0.9600
